data_7037220
loop_
_publ_author_name
'Rigo, M.'
'Sklorz, J. A. W.'
'Hatje, N.'
'Noack, F.'
'Weber, M.'
'Wiecko, J.'
'M\"uller, C'

_publ_section_title
;
 2,4,6-Triphenylphosphinine and 2,4,6-triphenylposphabarrelene revisited:
 synthesis, reactivity and coordination chemistry.
;
_journal_issue 5
_journal_name_full 'Dalton transactions (Cambridge, England : 2003)'
_journal_page_first 2218
_journal_page_last 2226
_journal_paper_doi 10.1039/c5dt03609g
_journal_volume 45
_journal_year 2016
_chemical_formula_sum 'C34 H21 O5 P W'
_chemical_formula_weight 724.33
_chemical_name_systematic
;
 ?
;
_space_group_crystal_system monoclinic
_space_group_IT_number 14
_space_group_name_Hall '-P 2yn'
_space_group_name_H-M_alt 'P 1 21/n 1'
_symmetry_space_group_name_Hall '-P 2yn'
_symmetry_space_group_name_H-M 'P 1 21/n 1'
_atom_sites_solution_hydrogens geom
_audit_creation_method SHELXL-2013
_audit_update_record
;
2015-09-14 deposited with the CCDC.
2015-11-03 downloaded from the CCDC.
;
_cell_angle_alpha 90
_cell_angle_beta 102.46
_cell_angle_gamma 90
_cell_formula_units_Z 4
_cell_length_a 11.5473(2)
_cell_length_b 12.8913(2)
_cell_length_c 19.8913(3)
_cell_measurement_reflns_used 9991
_cell_measurement_temperature 100(2)
_cell_measurement_theta_max 44.17
_cell_measurement_theta_min 2.46
_cell_volume 2891.27(8)
_computing_cell_refinement 'Bruker SAINT'
_computing_data_collection 'Bruker APEX2'
_computing_data_reduction 'Bruker SAINT'
_computing_molecular_graphics 'Diamond 2.1e'
_computing_publication_material 'X-STEP32, Microsoft Word'
_computing_structure_refinement 'SHELXL-2013 (Sheldrick, 2013)'
_computing_structure_solution 'SHELXS-2013 (Sheldrick, 2013)'
_diffrn_ambient_temperature 100(2)
_diffrn_measured_fraction_theta_full 0.999
_diffrn_measured_fraction_theta_max 0.998
_diffrn_measurement_device_type 'Bruker Photon CMOS Detector'
_diffrn_measurement_method '\f and \w scans'
_diffrn_radiation_type MoK\a
_diffrn_radiation_wavelength 0.71073
_diffrn_reflns_av_R_equivalents 0.0487
_diffrn_reflns_av_unetI/netI 0.0327
_diffrn_reflns_laue_measured_fraction_full 0.999
_diffrn_reflns_laue_measured_fraction_max 0.998
_diffrn_reflns_limit_h_max 22
_diffrn_reflns_limit_h_min -22
_diffrn_reflns_limit_k_max 25
_diffrn_reflns_limit_k_min -25
_diffrn_reflns_limit_l_max 30
_diffrn_reflns_limit_l_min -39
_diffrn_reflns_number 141247
_diffrn_reflns_point_group_measured_fraction_full 0.999
_diffrn_reflns_point_group_measured_fraction_max 0.998
_diffrn_reflns_theta_full 25.242
_diffrn_reflns_theta_max 44.274
_diffrn_reflns_theta_min 2.400
_exptl_absorpt_coefficient_mu 4.092
_exptl_absorpt_correction_type multi-scan
_exptl_crystal_colour colourless
_exptl_crystal_density_diffrn 1.664
_exptl_crystal_description chunk
_exptl_crystal_F_000 1416
_exptl_crystal_size_max 0.23
_exptl_crystal_size_mid 0.14
_exptl_crystal_size_min 0.11
_exptl_transmission_factor_max 0.7487
_exptl_transmission_factor_min 0.5616
_refine_diff_density_max 4.542
_refine_diff_density_min -2.512
_refine_diff_density_rms 0.156
_refine_ls_extinction_method none
_refine_ls_goodness_of_fit_ref 1.057
_refine_ls_hydrogen_treatment constr
_refine_ls_matrix_type full
_refine_ls_number_parameters 370
_refine_ls_number_reflns 22892
_refine_ls_number_restraints 0
_refine_ls_restrained_S_all 1.057
_refine_ls_R_factor_all 0.0420
_refine_ls_R_factor_gt 0.0293
_refine_ls_shift/su_max 0.006
_refine_ls_shift/su_mean 0.000
_refine_ls_structure_factor_coef Fsqd
_refine_ls_weighting_details 'w=1/[\s^2^(Fo^2^)+(0.0278P)^2^+2.3835P] where P=(Fo^2^+2Fc^2^)/3'
_refine_ls_weighting_scheme calc
_refine_ls_wR_factor_gt 0.0663
_refine_ls_wR_factor_ref 0.0703
_reflns_Friedel_coverage 0.000
_reflns_number_gt 18773
_reflns_number_total 22892
_reflns_threshold_expression 'I > 2\s(I)'
_cod_data_source_file c5dt03609g2.cif
_cod_data_source_block shelx
_cod_depositor_comments 'Adding full bibliography for 7037218--7037221.cif.'
_cod_original_cell_volume 2891.29(8)
_cod_database_code 7037220
_shelx_space_group_comment
;
The symmetry employed for this shelxl refinement is uniquely defined
by the following loop, which should always be used as a source of
symmetry information in preference to the above space-group names.
They are only intended as comments.
;
_shelx_estimated_absorpt_t_min 0.5616
_shelx_estimated_absorpt_t_max 0.7487
_shelxl_version_number 2013-4

loop_
_space_group_symop_operation_xyz
'x, y, z'
'-x+1/2, y+1/2, -z+1/2'
'-x, -y, -z'
'x-1/2, -y-1/2, z-1/2'

loop_
_atom_site_label
_atom_site_type_symbol
_atom_site_fract_x
_atom_site_fract_y
_atom_site_fract_z
_atom_site_U_iso_or_equiv
_atom_site_adp_type
_atom_site_occupancy
_atom_site_site_symmetry_order
_atom_site_calc_flag
_atom_site_refinement_flags_posn
_atom_site_refinement_flags_adp
C1 C 1.09475(11) 0.34005(10) 0.14379(7) 0.01223(18) Uani 1 1 d . .
C2 C 1.09700(11) 0.44074(11) 0.12820(7) 0.01289(19) Uani 1 1 d . .
H2 H 1.1552 0.4653 0.1064 0.015 Uiso 1 1 calc R U
C3 C 1.00547(11) 0.51657(10) 0.14552(7) 0.01240(18) Uani 1 1 d . .
C4 C 1.01230(11) 0.50549(10) 0.22289(7) 0.01267(18) Uani 1 1 d . .
H4 H 1.0259 0.5636 0.2512 0.015 Uiso 1 1 calc R U
C5 C 0.99879(11) 0.41232(10) 0.24972(7) 0.01198(18) Uani 1 1 d . .
C6 C 1.00695(12) 0.39408(11) 0.32408(7) 0.01287(19) Uani 1 1 d . .
C7 C 0.90837(16) 0.40503(18) 0.35312(9) 0.0261(3) Uani 1 1 d . .
H7 H 0.8351 0.4211 0.3252 0.031 Uiso 1 1 calc R U
C8 C 0.91856(19) 0.39214(19) 0.42378(10) 0.0313(4) Uani 1 1 d . .
H8 H 0.8523 0.4003 0.4428 0.038 Uiso 1 1 calc R U
C9 C 1.02689(19) 0.36719(15) 0.46551(9) 0.0248(3) Uani 1 1 d . .
H9 H 1.0334 0.3583 0.5126 0.030 Uiso 1 1 calc R U
C10 C 1.12535(16) 0.35548(14) 0.43735(8) 0.0210(3) Uani 1 1 d . .
H10 H 1.1982 0.3386 0.4655 0.025 Uiso 1 1 calc R U
C11 C 1.11605(13) 0.36884(12) 0.36685(8) 0.0173(2) Uani 1 1 d . .
H11 H 1.1827 0.3609 0.3482 0.021 Uiso 1 1 calc R U
C12 C 1.18698(11) 0.26717(11) 0.13109(7) 0.01259(18) Uani 1 1 d . .
C13 C 1.15845(13) 0.17592(12) 0.09334(8) 0.0160(2) Uani 1 1 d . .
H13 H 1.0793 0.1583 0.0769 0.019 Uiso 1 1 calc R U
C14 C 1.24729(15) 0.11109(12) 0.08010(9) 0.0188(2) Uani 1 1 d . .
H14 H 1.2273 0.0505 0.0549 0.023 Uiso 1 1 calc R U
C15 C 1.36602(14) 0.13670(13) 0.10447(9) 0.0199(3) Uani 1 1 d . .
H15 H 1.4254 0.0929 0.0962 0.024 Uiso 1 1 calc R U
C16 C 1.39517(14) 0.22776(14) 0.14107(10) 0.0218(3) Uani 1 1 d . .
H16 H 1.4744 0.2459 0.1566 0.026 Uiso 1 1 calc R U
C17 C 1.30631(13) 0.29250(12) 0.15479(8) 0.0180(2) Uani 1 1 d . .
H17 H 1.3268 0.3531 0.1799 0.022 Uiso 1 1 calc R U
C18 C 1.02669(12) 0.62641(11) 0.12251(7) 0.01353(18) Uani 1 1 d . .
C23 C 1.06023(15) 0.64166(12) 0.05976(8) 0.0176(2) Uani 1 1 d . .
H23 H 1.0716 0.5845 0.0334 0.021 Uiso 1 1 calc R U
C22 C 1.07682(16) 0.74067(13) 0.03616(8) 0.0203(3) Uani 1 1 d . .
H22 H 1.0991 0.7491 -0.0057 0.024 Uiso 1 1 calc R U
C21 C 1.06053(17) 0.82721(13) 0.07447(9) 0.0216(3) Uani 1 1 d . .
H21 H 1.0723 0.8935 0.0588 0.026 Uiso 1 1 calc R U
C20 C 1.0265(2) 0.81337(13) 0.13635(10) 0.0266(4) Uani 1 1 d . .
H20 H 1.0151 0.8709 0.1624 0.032 Uiso 1 1 calc R U
C19 C 1.00901(18) 0.71404(13) 0.16017(9) 0.0231(3) Uani 1 1 d . .
H19 H 0.9853 0.7061 0.2017 0.028 Uiso 1 1 calc R U
C24 C 0.85553(11) 0.37189(11) 0.12482(7) 0.01303(18) Uani 1 1 d . .
C25 C 0.88193(12) 0.47446(11) 0.10936(7) 0.01337(19) Uani 1 1 d . .
C26 C 0.79829(14) 0.53243(13) 0.06380(8) 0.0187(2) Uani 1 1 d . .
H26 H 0.8147 0.6006 0.0537 0.022 Uiso 1 1 calc R U
C27 C 0.68912(14) 0.48751(14) 0.03316(9) 0.0229(3) Uani 1 1 d . .
H27 H 0.6333 0.5262 0.0026 0.028 Uiso 1 1 calc R U
C28 C 0.66347(14) 0.38586(14) 0.04794(9) 0.0215(3) Uani 1 1 d . .
H28 H 0.5910 0.3566 0.0272 0.026 Uiso 1 1 calc R U
C29 C 0.74688(12) 0.32778(12) 0.09407(8) 0.0163(2) Uani 1 1 d . .
H29 H 0.7299 0.2598 0.1043 0.020 Uiso 1 1 calc R U
C30 C 0.89545(14) 0.07737(11) 0.12589(8) 0.0164(2) Uani 1 1 d . .
C31 C 1.11711(14) 0.08656(16) 0.23676(10) 0.0242(3) Uani 1 1 d . .
C32 C 0.90897(14) -0.02121(12) 0.25341(8) 0.0175(2) Uani 1 1 d . .
C33 C 0.9732(2) 0.14901(15) 0.33050(9) 0.0274(4) Uani 1 1 d . .
C34 C 0.76760(14) 0.15463(13) 0.22439(10) 0.0208(3) Uani 1 1 d . .
O1 O 0.86699(14) 0.04793(11) 0.07030(7) 0.0266(3) Uani 1 1 d . .
O2 O 1.21418(12) 0.06212(17) 0.24749(10) 0.0440(5) Uani 1 1 d . .
O3 O 0.88931(15) -0.10440(11) 0.26948(8) 0.0280(3) Uani 1 1 d . .
O4 O 0.9861(2) 0.14814(15) 0.38867(8) 0.0538(6) Uani 1 1 d . .
O5 O 0.66988(13) 0.16684(14) 0.22533(11) 0.0389(4) Uani 1 1 d . .
P1 P 0.97268(3) 0.30535(3) 0.18666(2) 0.01063(5) Uani 1 1 d . .
W1 W 0.94020(2) 0.12305(2) 0.22558(2) 0.01098(1) Uani 1 1 d . .

loop_
_atom_site_aniso_label
_atom_site_aniso_U_11
_atom_site_aniso_U_22
_atom_site_aniso_U_33
_atom_site_aniso_U_23
_atom_site_aniso_U_13
_atom_site_aniso_U_12
C1 0.0114(4) 0.0126(5) 0.0132(5) -0.0011(4) 0.0038(3) 0.0015(3)
C2 0.0124(4) 0.0133(5) 0.0137(5) -0.0006(4) 0.0045(4) 0.0016(4)
C3 0.0128(4) 0.0124(5) 0.0125(4) -0.0008(4) 0.0039(4) 0.0008(4)
C4 0.0131(4) 0.0130(5) 0.0124(4) -0.0023(4) 0.0039(4) 0.0002(4)
C5 0.0114(4) 0.0135(5) 0.0112(4) -0.0016(4) 0.0027(3) -0.0005(4)
C6 0.0137(5) 0.0137(5) 0.0116(4) -0.0017(4) 0.0035(4) 0.0003(4)
C7 0.0190(6) 0.0429(10) 0.0186(6) 0.0065(6) 0.0089(5) 0.0111(6)
C8 0.0313(9) 0.0471(12) 0.0201(7) 0.0072(7) 0.0156(7) 0.0159(8)
C9 0.0355(9) 0.0272(8) 0.0131(5) 0.0016(5) 0.0082(6) 0.0071(6)
C10 0.0230(6) 0.0231(7) 0.0147(5) 0.0013(5) -0.0004(5) -0.0024(5)
C11 0.0148(5) 0.0221(6) 0.0146(5) 0.0014(5) 0.0020(4) -0.0016(4)
C12 0.0108(4) 0.0143(5) 0.0130(5) -0.0005(4) 0.0035(3) 0.0025(4)
C13 0.0146(5) 0.0165(5) 0.0172(5) -0.0031(4) 0.0042(4) 0.0023(4)
C14 0.0204(6) 0.0175(6) 0.0204(6) -0.0027(5) 0.0087(5) 0.0042(4)
C15 0.0174(5) 0.0206(6) 0.0245(7) 0.0050(5) 0.0108(5) 0.0083(5)
C16 0.0124(5) 0.0239(7) 0.0292(8) 0.0020(6) 0.0047(5) 0.0038(5)
C17 0.0123(5) 0.0185(6) 0.0221(6) -0.0025(5) 0.0015(4) 0.0016(4)
C18 0.0163(5) 0.0129(5) 0.0125(4) -0.0001(4) 0.0057(4) 0.0014(4)
C23 0.0257(6) 0.0159(5) 0.0128(5) 0.0004(4) 0.0078(5) 0.0031(5)
C22 0.0270(7) 0.0190(6) 0.0173(6) 0.0032(5) 0.0103(5) 0.0030(5)
C21 0.0313(8) 0.0151(6) 0.0210(6) 0.0029(5) 0.0111(6) 0.0008(5)
C20 0.0484(11) 0.0128(6) 0.0235(7) 0.0002(5) 0.0186(7) 0.0028(6)
C19 0.0393(9) 0.0142(6) 0.0210(7) 0.0009(5) 0.0178(6) 0.0045(6)
C24 0.0107(4) 0.0156(5) 0.0121(4) -0.0019(4) 0.0012(3) 0.0021(4)
C25 0.0121(4) 0.0151(5) 0.0127(5) -0.0009(4) 0.0023(4) 0.0030(4)
C26 0.0170(5) 0.0183(6) 0.0194(6) 0.0010(5) 0.0009(4) 0.0054(4)
C27 0.0170(6) 0.0252(7) 0.0231(7) 0.0005(6) -0.0036(5) 0.0062(5)
C28 0.0136(5) 0.0254(7) 0.0225(7) -0.0020(5) -0.0030(5) 0.0028(5)
C29 0.0125(5) 0.0184(6) 0.0166(5) -0.0024(4) 0.0000(4) 0.0009(4)
C30 0.0197(6) 0.0132(5) 0.0154(5) 0.0002(4) 0.0016(4) -0.0003(4)
C31 0.0149(6) 0.0304(8) 0.0269(7) 0.0128(6) 0.0041(5) 0.0041(5)
C32 0.0189(6) 0.0158(5) 0.0175(6) 0.0014(4) 0.0034(4) 0.0006(4)
C33 0.0438(10) 0.0201(7) 0.0166(6) -0.0013(5) 0.0029(6) -0.0125(7)
C34 0.0165(6) 0.0154(5) 0.0323(8) 0.0037(5) 0.0092(5) 0.0016(4)
O1 0.0377(7) 0.0239(6) 0.0158(5) -0.0037(4) 0.0005(5) -0.0040(5)
O2 0.0163(5) 0.0632(12) 0.0532(10) 0.0334(9) 0.0086(6) 0.0134(6)
O3 0.0377(7) 0.0161(5) 0.0314(7) 0.0058(5) 0.0099(6) -0.0005(5)
O4 0.1070(19) 0.0348(8) 0.0166(6) -0.0019(6) 0.0068(8) -0.0337(10)
O5 0.0201(6) 0.0339(8) 0.0682(12) 0.0180(8) 0.0219(7) 0.0087(5)
P1 0.00943(11) 0.01131(12) 0.01100(12) -0.00177(10) 0.00186(9) 0.00025(9)
W1 0.00981(2) 0.01104(2) 0.01178(2) -0.00081(1) 0.00162(1) -0.00016(1)

loop_
_atom_type_symbol
_atom_type_description
_atom_type_scat_dispersion_real
_atom_type_scat_dispersion_imag
_atom_type_scat_source
C C 0.0033 0.0016 'International Tables Vol C Tables 4.2.6.8 and 6.1.1.4'
H H 0.0000 0.0000 'International Tables Vol C Tables 4.2.6.8 and 6.1.1.4'
O O 0.0106 0.0060 'International Tables Vol C Tables 4.2.6.8 and 6.1.1.4'
P P 0.1023 0.0942 'International Tables Vol C Tables 4.2.6.8 and 6.1.1.4'
W W -0.8490 6.8722 'International Tables Vol C Tables 4.2.6.8 and 6.1.1.4'

loop_
_geom_angle_atom_site_label_1
_geom_angle_atom_site_label_2
_geom_angle_atom_site_label_3
_geom_angle
C2 C1 C12 121.71(12)
C2 C1 P1 113.34(9)
C12 C1 P1 124.84(10)
C1 C2 C3 121.24(12)
C1 C2 H2 119.4
C3 C2 H2 119.4
C18 C3 C4 114.33(11)
C18 C3 C2 111.21(11)
C4 C3 C2 106.14(11)
C18 C3 C25 112.17(11)
C4 C3 C25 106.04(10)
C2 C3 C25 106.41(11)
C5 C4 C3 120.00(12)
C5 C4 H4 120.0
C3 C4 H4 120.0
C4 C5 C6 123.62(12)
C4 C5 P1 114.60(10)
C6 C5 P1 121.76(10)
C7 C6 C11 118.81(14)
C7 C6 C5 121.17(13)
C11 C6 C5 119.98(12)
C6 C7 C8 120.52(16)
C6 C7 H7 119.7
C8 C7 H7 119.7
C9 C8 C7 120.12(16)
C9 C8 H8 119.9
C7 C8 H8 119.9
C10 C9 C8 120.00(15)
C10 C9 H9 120.0
C8 C9 H9 120.0
C9 C10 C11 120.23(16)
C9 C10 H10 119.9
C11 C10 H10 119.9
C10 C11 C6 120.31(14)
C10 C11 H11 119.8
C6 C11 H11 119.8
C17 C12 C13 118.69(12)
C17 C12 C1 119.18(12)
C13 C12 C1 122.06(12)
C14 C13 C12 120.64(14)
C14 C13 H13 119.7
C12 C13 H13 119.7
C15 C14 C13 120.17(15)
C15 C14 H14 119.9
C13 C14 H14 119.9
C16 C15 C14 119.60(13)
C16 C15 H15 120.2
C14 C15 H15 120.2
C15 C16 C17 120.32(14)
C15 C16 H16 119.8
C17 C16 H16 119.8
C16 C17 C12 120.56(14)
C16 C17 H17 119.7
C12 C17 H17 119.7
C19 C18 C23 117.81(13)
C19 C18 C3 122.65(12)
C23 C18 C3 119.48(12)
C22 C23 C18 121.09(14)
C22 C23 H23 119.5
C18 C23 H23 119.5
C21 C22 C23 120.61(14)
C21 C22 H22 119.7
C23 C22 H22 119.7
C20 C21 C22 118.94(15)
C20 C21 H21 120.5
C22 C21 H21 120.5
C21 C20 C19 120.71(15)
C21 C20 H20 119.6
C19 C20 H20 119.6
C18 C19 C20 120.82(14)
C18 C19 H19 119.6
C20 C19 H19 119.6
C29 C24 C25 120.34(13)
C29 C24 P1 124.61(11)
C25 C24 P1 115.05(10)
C26 C25 C24 119.67(13)
C26 C25 C3 123.65(13)
C24 C25 C3 116.69(11)
C25 C26 C27 119.62(15)
C25 C26 H26 120.2
C27 C26 H26 120.2
C28 C27 C26 120.71(14)
C28 C27 H27 119.6
C26 C27 H27 119.6
C27 C28 C29 119.79(15)
C27 C28 H28 120.1
C29 C28 H28 120.1
C24 C29 C28 119.87(15)
C24 C29 H29 120.1
C28 C29 H29 120.1
O1 C30 W1 176.85(14)
O2 C31 W1 174.58(16)
O3 C32 W1 179.07(15)
O4 C33 W1 169.61(17)
O5 C34 W1 176.02(16)
C24 P1 C5 95.46(6)
C24 P1 C1 95.90(6)
C5 P1 C1 95.94(6)
C24 P1 W1 120.25(5)
C5 P1 W1 120.01(4)
C1 P1 W1 122.91(4)
C32 W1 C30 88.71(6)
C32 W1 C34 87.39(6)
C30 W1 C34 90.25(7)
C32 W1 C31 89.52(7)
C30 W1 C31 94.41(7)
C34 W1 C31 174.35(7)
C32 W1 C33 82.87(7)
C30 W1 C33 171.22(6)
C34 W1 C33 86.92(9)
C31 W1 C33 88.00(9)
C32 W1 P1 177.80(5)
C30 W1 P1 89.64(4)
C34 W1 P1 91.16(5)
C31 W1 P1 92.07(5)
C33 W1 P1 98.71(5)

loop_
_geom_bond_atom_site_label_1
_geom_bond_atom_site_label_2
_geom_bond_distance
C1 C2 1.3361(19)
C1 C12 1.4821(18)
C1 P1 1.8528(13)
C2 C3 1.5325(18)
C2 H2 0.9300
C3 C18 1.5241(19)
C3 C4 1.5307(18)
C3 C25 1.5506(19)
C4 C5 1.3370(19)
C4 H4 0.9300
C5 C6 1.4806(19)
C5 P1 1.8445(13)
C6 C7 1.390(2)
C6 C11 1.398(2)
C7 C8 1.395(3)
C7 H7 0.9300
C8 C9 1.382(3)
C8 H8 0.9300
C9 C10 1.380(3)
C9 H9 0.9300
C10 C11 1.394(2)
C10 H10 0.9300
C11 H11 0.9300
C12 C17 1.3955(19)
C12 C13 1.396(2)
C13 C14 1.392(2)
C13 H13 0.9300
C14 C15 1.392(2)
C14 H14 0.9300
C15 C16 1.384(3)
C15 H15 0.9300
C16 C17 1.395(2)
C16 H16 0.9300
C17 H17 0.9300
C18 C19 1.395(2)
C18 C23 1.3982(19)
C23 C22 1.387(2)
C23 H23 0.9300
C22 C21 1.387(2)
C22 H22 0.9300
C21 C20 1.382(2)
C21 H21 0.9300
C20 C19 1.395(2)
C20 H20 0.9300
C19 H19 0.9300
C24 C29 1.3930(19)
C24 C25 1.406(2)
C24 P1 1.8333(13)
C25 C26 1.391(2)
C26 C27 1.402(2)
C26 H26 0.9300
C27 C28 1.389(3)
C27 H27 0.9300
C28 C29 1.396(2)
C28 H28 0.9300
C29 H29 0.9300
C30 O1 1.1480(19)
C30 W1 2.0258(15)
C31 O2 1.139(2)
C31 W1 2.0610(16)
C32 O3 1.156(2)
C32 W1 1.9952(15)
C33 O4 1.135(2)
C33 W1 2.0662(18)
C34 O5 1.144(2)
C34 W1 2.0293(15)
P1 W1 2.5276(4)

loop_
_geom_torsion_atom_site_label_1
_geom_torsion_atom_site_label_2
_geom_torsion_atom_site_label_3
_geom_torsion_atom_site_label_4
_geom_torsion
C12 C1 C2 C3 -176.28(12)
P1 C1 C2 C3 0.16(17)
C1 C2 C3 C18 -179.90(12)
C1 C2 C3 C4 55.18(16)
C1 C2 C3 C25 -57.47(16)
C18 C3 C4 C5 -178.00(12)
C2 C3 C4 C5 -55.03(15)
C25 C3 C4 C5 57.88(15)
C3 C4 C5 C6 178.46(12)
C3 C4 C5 P1 0.04(16)
C4 C5 C6 C7 87.1(2)
P1 C5 C6 C7 -94.54(17)
C4 C5 C6 C11 -90.62(18)
P1 C5 C6 C11 87.69(15)
C11 C6 C7 C8 0.7(3)
C5 C6 C7 C8 -177.11(19)
C6 C7 C8 C9 -0.7(4)
C7 C8 C9 C10 0.3(3)
C8 C9 C10 C11 0.1(3)
C9 C10 C11 C6 -0.1(3)
C7 C6 C11 C10 -0.3(2)
C5 C6 C11 C10 177.52(14)
C2 C1 C12 C17 50.50(19)
P1 C1 C12 C17 -125.52(13)
C2 C1 C12 C13 -126.49(15)
P1 C1 C12 C13 57.48(18)
C17 C12 C13 C14 0.5(2)
C1 C12 C13 C14 177.54(14)
C12 C13 C14 C15 0.0(2)
C13 C14 C15 C16 -0.9(2)
C14 C15 C16 C17 1.4(3)
C15 C16 C17 C12 -0.9(3)
C13 C12 C17 C16 -0.1(2)
C1 C12 C17 C16 -177.19(15)
C4 C3 C18 C19 -23.2(2)
C2 C3 C18 C19 -143.41(15)
C25 C3 C18 C19 97.55(17)
C4 C3 C18 C23 159.67(13)
C2 C3 C18 C23 39.49(18)
C25 C3 C18 C23 -79.55(16)
C19 C18 C23 C22 0.8(2)
C3 C18 C23 C22 178.03(15)
C18 C23 C22 C21 0.0(3)
C23 C22 C21 C20 -0.6(3)
C22 C21 C20 C19 0.2(3)
C23 C18 C19 C20 -1.1(3)
C3 C18 C19 C20 -178.29(17)
C21 C20 C19 C18 0.7(3)
C29 C24 C25 C26 0.9(2)
P1 C24 C25 C26 -179.03(11)
C29 C24 C25 C3 -179.42(12)
P1 C24 C25 C3 0.70(15)
C18 C3 C25 C26 -2.94(18)
C4 C3 C25 C26 122.52(14)
C2 C3 C25 C26 -124.76(14)
C18 C3 C25 C24 177.35(11)
C4 C3 C25 C24 -57.19(14)
C2 C3 C25 C24 55.53(15)
C24 C25 C26 C27 -0.8(2)
C3 C25 C26 C27 179.54(14)
C25 C26 C27 C28 0.2(3)
C26 C27 C28 C29 0.3(3)
C25 C24 C29 C28 -0.3(2)
P1 C24 C29 C28 179.52(12)
C27 C28 C29 C24 -0.3(2)
C29 C24 P1 C5 -132.10(12)
C25 C24 P1 C5 47.77(11)
C29 C24 P1 C1 131.33(13)
C25 C24 P1 C1 -48.80(11)
C29 C24 P1 W1 -2.50(14)
C25 C24 P1 W1 177.37(8)
C4 C5 P1 C24 -48.91(11)
C6 C5 P1 C24 132.64(11)
C4 C5 P1 C1 47.62(11)
C6 C5 P1 C1 -130.83(11)
C4 C5 P1 W1 -178.67(8)
C6 C5 P1 W1 2.88(12)
C2 C1 P1 C24 48.72(11)
C12 C1 P1 C24 -134.96(12)
C2 C1 P1 C5 -47.41(11)
C12 C1 P1 C5 128.90(12)
C2 C1 P1 W1 -179.20(8)
C12 C1 P1 W1 -2.89(13)
